data_2243228
loop_
_publ_author_name
'Qadir, Adnan M.'
'Kansiz, Sevgi'
'Rosair, Georgina M.'
'Dege, Necmi'
'Iskenderov, Turganbay S.'

_publ_section_title
;
 Crystal structure and Hirshfeld surface analysis of a copper(II) complex
 with ethylenediamine and non-coordinated benzoate
;
_journal_coeditor_code LH5937
_journal_issue 1
_journal_name_full 'Acta Crystallographica Section E'
_journal_page_first 111
_journal_page_last 114
_journal_paper_doi 10.1107/S2056989019016669
_journal_volume 76
_journal_year 2020
_chemical_formula_iupac '[Cu (C2 H8 N2)2 (H2 O)2] (C7 H4 N O4)2'
_chemical_formula_moiety '2(C7 H4 N O4), C4 H20 Cu N4 O2'
_chemical_formula_sum 'C18 H28 Cu N6 O10'
_chemical_formula_weight 552.00
_chemical_name_systematic
;
Diaquabis(ethylenediamine-\k^2^<i>N</i>,<i>N</i>')copper(II)
bis(2-nitrobenzoate)
;
_space_group_crystal_system monoclinic
_space_group_IT_number 9
_space_group_name_Hall 'C -2yc'
_space_group_name_H-M_alt 'C 1 c 1'
_atom_sites_solution_hydrogens mixed
_audit_creation_method
;
Olex2 1.3
(compiled 2019.09.11 svn.r3662 for OlexSys, GUI svn.r5938)
;
_cell_angle_alpha 90
_cell_angle_beta 93.460(3)
_cell_angle_gamma 90
_cell_formula_units_Z 8
_cell_length_a 26.7742(16)
_cell_length_b 20.8916(14)
_cell_length_c 8.4254(5)
_cell_measurement_reflns_used 9966
_cell_measurement_temperature 100.15
_cell_measurement_theta_max 31.976
_cell_measurement_theta_min 3.023
_cell_volume 4704.2(5)
_computing_cell_refinement
;
SAINT (Bruker, 2013)
;
_computing_data_collection
;
APEX2 (Bruker, 2013)
;
_computing_data_reduction
;
SAINT (Bruker, 2013)
;
_computing_molecular_graphics
;
<i>OLEX2</i> (Dolomanov <i>et al.</i>,  2009)
;
_computing_publication_material
;
<i>OLEX2</i> (Dolomanov <i>et al.</i>,  2009)
;
_computing_structure_refinement
;
SHELXL2018 (Sheldrick, 2015)
;
_computing_structure_solution
;
SHELXS97 (Sheldrick, 2008)
;
_diffrn_ambient_temperature 100.15
_diffrn_detector_area_resol_mean 8
_diffrn_measured_fraction_theta_full 0.997
_diffrn_measured_fraction_theta_max 0.995
_diffrn_measurement_device_type 'Bruker APEXII CCD'
_diffrn_measurement_method '\f and \w scans'
_diffrn_radiation_type MoK\a
_diffrn_radiation_wavelength 0.71073
_diffrn_reflns_av_R_equivalents 0.0377
_diffrn_reflns_av_unetI/netI 0.0483
_diffrn_reflns_limit_h_max 39
_diffrn_reflns_limit_h_min -36
_diffrn_reflns_limit_k_max 30
_diffrn_reflns_limit_k_min -31
_diffrn_reflns_limit_l_max 12
_diffrn_reflns_limit_l_min -12
_diffrn_reflns_number 44253
_diffrn_reflns_theta_full 25.242
_diffrn_reflns_theta_max 32.017
_diffrn_reflns_theta_min 1.237
_diffrn_source 'sealed tube'
_exptl_absorpt_coefficient_mu 0.994
_exptl_absorpt_correction_T_max 0.7463
_exptl_absorpt_correction_T_min 0.5927
_exptl_absorpt_correction_type multi-scan
_exptl_absorpt_process_details
;
(SADABS; Bruker, 2013)
;
_exptl_crystal_colour violet
_exptl_crystal_density_diffrn 1.559
_exptl_crystal_description block
_exptl_crystal_F_000 2296
_exptl_crystal_size_max 0.52
_exptl_crystal_size_mid 0.32
_exptl_crystal_size_min 0.3
_refine_diff_density_max 0.946
_refine_diff_density_min -0.856
_refine_ls_abs_structure_details
;
 Refined as an inversion twin
;
_refine_ls_abs_structure_Flack 0.49(2)
_refine_ls_extinction_method none
_refine_ls_goodness_of_fit_ref 1.065
_refine_ls_hydrogen_treatment constr
_refine_ls_matrix_type full
_refine_ls_number_parameters 1026
_refine_ls_number_reflns 13693
_refine_ls_number_restraints 1750
_refine_ls_restrained_S_all 1.024
_refine_ls_R_factor_all 0.0690
_refine_ls_R_factor_gt 0.0557
_refine_ls_shift/su_max 0.001
_refine_ls_shift/su_mean 0.000
_refine_ls_structure_factor_coef Fsqd
_refine_ls_weighting_details 'w=1/[\s^2^(Fo^2^)+(0.0259P)^2^+37.9856P] where P=(Fo^2^+2Fc^2^)/3'
_refine_ls_weighting_scheme calc
_refine_ls_wR_factor_gt 0.1267
_refine_ls_wR_factor_ref 0.1379
_reflns_number_gt 11671
_reflns_number_total 13693
_reflns_threshold_expression 'I > 2\s(I)'
_cod_data_source_file lh5937sup1.cif
_cod_data_source_block I
_cod_original_sg_symbol_H-M 'C c'
_cod_database_code 2243228
_shelx_space_group_comment
;
The symmetry employed for this shelxl refinement is uniquely defined
by the following loop, which should always be used as a source of
symmetry information in preference to the above space-group names.
They are only intended as comments.
;
_shelx_estimated_absorpt_t_min 0.626
_shelx_estimated_absorpt_t_max 0.755

loop_
_space_group_symop_operation_xyz
'x, y, z'
'x, -y, z+1/2'
'x+1/2, y+1/2, z'
'x+1/2, -y+1/2, z+1/2'

loop_
_atom_site_type_symbol
_atom_site_label
_atom_site_fract_x
_atom_site_fract_y
_atom_site_fract_z
_atom_site_U_iso_or_equiv
_atom_site_adp_type
_atom_site_calc_flag
_atom_site_occupancy
_atom_site_disorder_assembly
_atom_site_disorder_group
N N1A 0.5784(2) 0.3461(2) 0.2462(6) 0.0126(10) Uani d 1 . .
H H1AA 0.598599 0.365256 0.322980 0.015 Uiso calc 1 . .
H H1AB 0.580381 0.302964 0.260497 0.015 Uiso calc 1 . .
Cu Cu1A 0.50809(3) 0.37528(4) 0.26174(6) 0.01011(15) Uani d 1 . .
N N2A 0.5082(2) 0.3874(3) 0.0210(6) 0.0126(10) Uani d 1 . .
H H2AA 0.479364 0.371858 -0.027100 0.015 Uiso calc 1 . .
H H2AB 0.510626 0.429707 -0.003059 0.015 Uiso calc 1 . .
N N3A 0.4375(2) 0.4064(2) 0.2787(6) 0.0117(10) Uani d 1 . .
H H3AA 0.436302 0.449744 0.268600 0.014 Uiso calc 1 . .
H H3AB 0.417125 0.388898 0.199895 0.014 Uiso calc 1 . .
N N4A 0.5077(2) 0.3610(3) 0.4985(6) 0.0111(9) Uani d 1 . .
H H4AA 0.504922 0.318407 0.519411 0.013 Uiso calc 1 . .
H H4AB 0.536709 0.375501 0.547333 0.013 Uiso calc 1 . .
C C11A 0.5949(3) 0.3633(4) 0.0863(9) 0.0162(13) Uani d 1 . .
H H11A 0.623899 0.336646 0.060565 0.019 Uiso calc 1 . .
H H11B 0.605194 0.408813 0.084818 0.019 Uiso calc 1 . .
C C12A 0.5518(2) 0.3521(3) -0.0344(7) 0.0118(10) Uani d 1 . .
H H12A 0.560315 0.367889 -0.140232 0.014 Uiso calc 1 . .
H H12B 0.544170 0.305798 -0.042989 0.014 Uiso calc 1 . .
C C13A 0.4207(3) 0.3872(4) 0.4358(9) 0.0145(12) Uani d 1 . .
H H13A 0.409686 0.341955 0.432968 0.017 Uiso calc 1 . .
H H13B 0.392168 0.414162 0.464280 0.017 Uiso calc 1 . .
C C14A 0.4648(2) 0.3958(3) 0.5584(7) 0.0147(11) Uani d 1 . .
H H14A 0.472947 0.441765 0.571734 0.018 Uiso calc 1 . .
H H14B 0.456297 0.378310 0.662588 0.018 Uiso calc 1 . .
C C1D 0.3508(2) 0.3417(3) -0.2268(7) 0.0171(4) Uani d 0.572(13) A 1
C C2D 0.3305(5) 0.3975(4) -0.2818(15) 0.0177(5) Uani d 0.572(13) A 1
C C3D 0.2951(4) 0.4012(6) -0.4118(13) 0.0180(5) Uani d 0.572(13) A 1
H H3D 0.281173 0.441178 -0.445140 0.022 Uiso calc 0.572(13) A 1
C C4D 0.2814(4) 0.3459(7) -0.4887(12) 0.0179(6) Uani d 0.572(13) A 1
H H4D 0.256900 0.347113 -0.575055 0.021 Uiso calc 0.572(13) A 1
C C5D 0.3017(4) 0.2907(6) -0.4444(12) 0.0177(6) Uani d 0.572(13) A 1
H H5D 0.292427 0.253116 -0.502416 0.021 Uiso calc 0.572(13) A 1
C C6D 0.3366(5) 0.2860(5) -0.3142(13) 0.0175(5) Uani d 0.572(13) A 1
H H6D 0.350725 0.245659 -0.284658 0.021 Uiso calc 0.572(13) A 1
C C7D 0.3826(2) 0.3304(3) -0.0777(7) 0.0165(4) Uani d 0.572(13) A 1
N N8D 0.3502(4) 0.4560(4) -0.2127(12) 0.0181(6) Uani d 0.572(13) A 1
O O71D 0.4229(6) 0.2993(13) -0.096(2) 0.0165(9) Uani d 0.572(13) A 1
O O72D 0.3693(4) 0.3535(7) 0.0484(12) 0.0155(9) Uani d 0.572(13) A 1
O O81D 0.3947(3) 0.4573(5) -0.1649(12) 0.0191(10) Uani d 0.572(13) A 1
O O82D 0.3215(3) 0.5017(4) -0.2149(12) 0.0208(10) Uani d 0.572(13) A 1
C C1E 0.3508(2) 0.3417(3) -0.2268(7) 0.0171(4) Uani d 0.428(13) A 2
C C2E 0.3347(7) 0.4043(5) -0.263(2) 0.0177(5) Uani d 0.428(13) A 2
C C3E 0.3013(5) 0.4194(7) -0.3942(16) 0.0178(6) Uani d 0.428(13) A 2
H H3E 0.290727 0.462277 -0.412375 0.021 Uiso calc 0.428(13) A 2
C C4E 0.2844(5) 0.3710(8) -0.4958(15) 0.0179(6) Uani d 0.428(13) A 2
H H4E 0.262588 0.380241 -0.586108 0.021 Uiso calc 0.428(13) A 2
C C5E 0.2989(5) 0.3119(8) -0.4652(16) 0.0177(6) Uani d 0.428(13) A 2
H H5E 0.286754 0.278559 -0.533919 0.021 Uiso calc 0.428(13) A 2
C C6E 0.3315(6) 0.2964(6) -0.3355(17) 0.0175(5) Uani d 0.428(13) A 2
H H6E 0.341044 0.252887 -0.320593 0.021 Uiso calc 0.428(13) A 2
C C7E 0.3826(2) 0.3304(3) -0.0777(7) 0.0165(4) Uani d 0.428(13) A 2
N N8E 0.3549(5) 0.4602(6) -0.1759(17) 0.0182(6) Uani d 0.428(13) A 2
O O71E 0.4244(8) 0.3014(17) -0.085(3) 0.0165(10) Uani d 0.428(13) A 2
O O72E 0.3622(5) 0.3489(10) 0.0442(16) 0.0156(10) Uani d 0.428(13) A 2
O O81E 0.3978(4) 0.4578(7) -0.1178(15) 0.0185(10) Uani d 0.428(13) A 2
O O82E 0.3282(5) 0.5073(5) -0.1606(16) 0.0203(10) Uani d 0.428(13) A 2
N N1B 0.5666(2) 0.1555(3) 0.7183(6) 0.0148(10) Uani d 1 . .
H H1BA 0.567545 0.199005 0.720657 0.018 Uiso calc 1 . .
H H1BB 0.587203 0.140328 0.799573 0.018 Uiso calc 1 . .
Cu Cu1B 0.49668(3) 0.12486(4) 0.74192(6) 0.01311(18) Uani d 1 . .
N N2B 0.4957(2) 0.1094(3) 0.5015(6) 0.0140(10) Uani d 1 . .
H H2BA 0.496262 0.066684 0.480538 0.017 Uiso calc 1 . .
H H2BB 0.467456 0.126368 0.452622 0.017 Uiso calc 1 . .
N N3B 0.4264(2) 0.0950(3) 0.7658(6) 0.0141(10) Uani d 1 . .
H H3BA 0.405717 0.111828 0.686888 0.017 Uiso calc 1 . .
H H3BB 0.424948 0.051583 0.758559 0.017 Uiso calc 1 . .
N N4B 0.4984(2) 0.1396(3) 0.9805(6) 0.0136(10) Uani d 1 . .
H H4BA 0.527141 0.123326 1.027803 0.016 Uiso calc 1 . .
H H4BB 0.497220 0.182217 1.001913 0.016 Uiso calc 1 . .
C C11B 0.5830(3) 0.1318(3) 0.5646(9) 0.0154(13) Uani d 1 . .
H H11C 0.591797 0.085852 0.573045 0.019 Uiso calc 1 . .
H H11D 0.612888 0.155762 0.534459 0.019 Uiso calc 1 . .
C C12B 0.5411(3) 0.1412(3) 0.4428(7) 0.0171(13) Uani d 1 . .
H H12C 0.549669 0.122034 0.340388 0.021 Uiso calc 1 . .
H H12D 0.534752 0.187439 0.425888 0.021 Uiso calc 1 . .
C C13B 0.4103(3) 0.1158(4) 0.9221(9) 0.0161(13) Uani d 1 . .
H H13C 0.381676 0.089673 0.953369 0.019 Uiso calc 1 . .
H H13D 0.399889 0.161305 0.917818 0.019 Uiso calc 1 . .
C C14B 0.4548(3) 0.1071(4) 1.0404(8) 0.0221(14) Uani d 1 . .
H H14C 0.447085 0.125292 1.144595 0.027 Uiso calc 1 . .
H H14D 0.462008 0.060904 1.055028 0.027 Uiso calc 1 . .
C C1B 0.6625(2) 0.4018(2) 0.7429(6) 0.0102(4) Uani d 0.591(19) B 1
C C2B 0.6758(2) 0.3377(2) 0.7682(6) 0.0106(4) Uani d 0.591(19) B 1
C C3B 0.7066(4) 0.3136(4) 0.8906(10) 0.0107(5) Uani d 0.591(19) B 1
H H3B 0.713114 0.269087 0.901114 0.013 Uiso calc 0.591(19) B 1
C C4B 0.7276(4) 0.3579(5) 0.9978(10) 0.0108(5) Uani d 0.591(19) B 1
H H4B 0.750458 0.344503 1.081797 0.013 Uiso calc 0.591(19) B 1
C C5B 0.7145(4) 0.4224(5) 0.9804(11) 0.0107(5) Uani d 0.591(19) B 1
H H5B 0.728121 0.452487 1.055735 0.013 Uiso calc 0.591(19) B 1
C C6B 0.6825(5) 0.4438(4) 0.8574(12) 0.0106(5) Uani d 0.591(19) B 1
H H6B 0.674071 0.487955 0.850870 0.013 Uiso calc 0.591(19) B 1
C C7B 0.6310(7) 0.4229(13) 0.5960(10) 0.0102(5) Uani d 0.591(19) B 1
N N8B 0.6529(4) 0.2899(4) 0.6573(11) 0.0111(5) Uani d 0.591(19) B 1
O O71B 0.6474(5) 0.4129(6) 0.4634(13) 0.0105(9) Uani d 0.591(19) B 1
O O72B 0.5899(4) 0.4499(6) 0.6186(14) 0.0098(9) Uani d 0.591(19) B 1
O O81B 0.6092(4) 0.2968(6) 0.6063(12) 0.0109(9) Uani d 0.591(19) B 1
O O82B 0.6781(3) 0.2426(4) 0.6213(12) 0.0131(9) Uani d 0.591(19) B 1
C C1G 0.6625(2) 0.4018(2) 0.7429(6) 0.0102(4) Uani d 0.409(19) B 2
C C2G 0.6758(2) 0.3377(2) 0.7682(6) 0.0106(4) Uani d 0.409(19) B 2
C C3G 0.7112(6) 0.3263(7) 0.8914(15) 0.0108(5) Uani d 0.409(19) B 2
H H3G 0.723105 0.283923 0.909890 0.013 Uiso calc 0.409(19) B 2
C C4G 0.7297(5) 0.3758(7) 0.9888(16) 0.0110(5) Uani d 0.409(19) B 2
H H4G 0.754418 0.366033 1.070851 0.013 Uiso calc 0.409(19) B 2
C C5G 0.7137(6) 0.4388(7) 0.9714(16) 0.0108(5) Uani d 0.409(19) B 2
H H5G 0.725074 0.471568 1.042973 0.013 Uiso calc 0.409(19) B 2
C C6G 0.6801(8) 0.4509(5) 0.8428(18) 0.0105(5) Uani d 0.409(19) B 2
H H6G 0.668933 0.493466 0.822825 0.013 Uiso calc 0.409(19) B 2
C C7G 0.6322(10) 0.4214(18) 0.5917(14) 0.0101(5) Uani d 0.409(19) B 2
N N8G 0.6527(5) 0.2851(5) 0.6764(16) 0.0111(5) Uani d 0.409(19) B 2
O O71G 0.6525(7) 0.4050(8) 0.4693(18) 0.0103(10) Uani d 0.409(19) B 2
O O72G 0.5939(6) 0.4560(8) 0.603(2) 0.0097(10) Uani d 0.409(19) B 2
O O81G 0.6082(5) 0.2910(9) 0.6290(18) 0.0112(10) Uani d 0.409(19) B 2
O O82G 0.6783(4) 0.2361(5) 0.6735(18) 0.0128(10) Uani d 0.409(19) B 2
C C1A 0.3417(2) 0.1623(2) 0.2578(6) 0.0152(4) Uani d 0.601(9) C 1
C C2A 0.3179(5) 0.1062(4) 0.2068(14) 0.0158(5) Uani d 0.601(9) C 1
C C3A 0.2819(4) 0.1031(5) 0.0828(11) 0.0157(6) Uani d 0.601(9) C 1
H H3A 0.265887 0.063868 0.053660 0.019 Uiso calc 0.601(9) C 1
C C4A 0.2702(4) 0.1593(5) 0.0027(11) 0.0159(6) Uani d 0.601(9) C 1
H H4A 0.245408 0.159014 -0.083011 0.019 Uiso calc 0.601(9) C 1
C C5A 0.2941(4) 0.2164(5) 0.0459(11) 0.0157(6) Uani d 0.601(9) C 1
H H5A 0.286164 0.254408 -0.012146 0.019 Uiso calc 0.601(9) C 1
C C6A 0.3296(5) 0.2183(4) 0.1730(12) 0.0154(5) Uani d 0.601(9) C 1
H H6A 0.345530 0.257556 0.202300 0.018 Uiso calc 0.601(9) C 1
C C7A 0.3746(5) 0.1699(8) 0.4095(10) 0.0153(6) Uani d 0.601(9) C 1
N N8A 0.3354(3) 0.0455(4) 0.2762(11) 0.0171(6) Uani d 0.601(9) C 1
O O71A 0.3590(4) 0.1453(4) 0.5321(10) 0.0160(9) Uani d 0.601(9) C 1
O O72A 0.4171(4) 0.1964(5) 0.3989(16) 0.0155(10) Uani d 0.601(9) C 1
O O81A 0.3057(3) 0.0005(3) 0.2881(11) 0.0202(9) Uani d 0.601(9) C 1
O O82A 0.3802(3) 0.0417(4) 0.3236(10) 0.0193(9) Uani d 0.601(9) C 1
C C1F 0.3417(2) 0.1623(2) 0.2578(6) 0.0152(4) Uani d 0.399(9) C 2
C C2F 0.3231(7) 0.1000(4) 0.225(2) 0.0159(5) Uani d 0.399(9) C 2
C C3F 0.2893(6) 0.0852(7) 0.0989(16) 0.0159(6) Uani d 0.399(9) C 2
H H3F 0.277381 0.042728 0.083386 0.019 Uiso calc 0.399(9) C 2
C C4F 0.2734(6) 0.1340(7) -0.0043(16) 0.0159(6) Uani d 0.399(9) C 2
H H4F 0.250795 0.125302 -0.092963 0.019 Uiso calc 0.399(9) C 2
C C5F 0.2910(6) 0.1957(7) 0.0244(16) 0.0157(6) Uani d 0.399(9) C 2
H H5F 0.279348 0.229331 -0.044119 0.019 Uiso calc 0.399(9) C 2
C C6F 0.3252(7) 0.2097(6) 0.1502(17) 0.0154(6) Uani d 0.399(9) C 2
H H6F 0.337521 0.252187 0.163207 0.018 Uiso calc 0.399(9) C 2
C C7F 0.3737(7) 0.1752(12) 0.4088(13) 0.0153(6) Uani d 0.399(9) C 2
N N8F 0.3431(4) 0.0451(5) 0.3204(16) 0.0169(6) Uani d 0.399(9) C 2
O O71F 0.3543(5) 0.1626(6) 0.5361(15) 0.0152(10) Uani d 0.399(9) C 2
O O72F 0.4133(6) 0.2073(7) 0.393(2) 0.0154(10) Uani d 0.399(9) C 2
O O81F 0.3166(4) -0.0008(5) 0.3512(16) 0.0190(9) Uani d 0.399(9) C 2
O O82F 0.3868(4) 0.0483(6) 0.3765(15) 0.0187(10) Uani d 0.399(9) C 2
C C1C 0.6565(2) 0.0820(2) 1.2352(7) 0.0121(4) Uani d 0.794(10) D 1
C C2C 0.6821(3) 0.1344(3) 1.3002(9) 0.0125(5) Uani d 0.794(10) D 1
C C3C 0.7183(3) 0.1298(3) 1.4243(8) 0.0126(5) Uani d 0.794(10) D 1
H H3C 0.734927 0.167092 1.464820 0.015 Uiso calc 0.794(10) D 1
C C4C 0.7299(3) 0.0706(4) 1.4880(8) 0.0126(5) Uani d 0.794(10) D 1
H H4C 0.755042 0.066097 1.571790 0.015 Uiso calc 0.794(10) D 1
C C5C 0.7036(3) 0.0167(3) 1.4261(8) 0.0124(5) Uani d 0.794(10) D 1
H H5C 0.710592 -0.024318 1.470813 0.015 Uiso calc 0.794(10) D 1
C C6C 0.6679(4) 0.0225(3) 1.3015(9) 0.0121(5) Uani d 0.794(10) D 1
H H6C 0.650997 -0.014499 1.260819 0.014 Uiso calc 0.794(10) D 1
C C7C 0.6219(4) 0.0840(7) 1.0855(12) 0.0123(5) Uani d 0.794(10) D 1
N N8C 0.6677(3) 0.1993(3) 1.2447(8) 0.0133(5) Uani d 0.794(10) D 1
O O71C 0.5823(3) 0.0503(3) 1.0884(10) 0.0129(9) Uani d 0.794(10) D 1
O O72C 0.6380(3) 0.1118(3) 0.9677(8) 0.0142(9) Uani d 0.794(10) D 1
O O81C 0.6224(2) 0.2084(2) 1.2129(7) 0.0151(8) Uani d 0.794(10) D 1
O O82C 0.7004(2) 0.2407(2) 1.2412(7) 0.0172(8) Uani d 0.794(10) D 1
C C1H 0.6565(2) 0.0820(2) 1.2352(7) 0.0121(4) Uani d 0.206(10) D 2
C C2H 0.6740(11) 0.1416(6) 1.285(3) 0.0126(5) Uani d 0.206(10) D 2
C C3H 0.7100(10) 0.1454(11) 1.409(3) 0.0126(5) Uani d 0.206(10) D 2
H H3H 0.725396 0.185376 1.433505 0.015 Uiso calc 0.206(10) D 2
C C4H 0.7237(10) 0.0926(12) 1.497(3) 0.0126(6) Uani d 0.206(10) D 2
H H4H 0.746643 0.096325 1.586691 0.015 Uiso calc 0.206(10) D 2
C C5H 0.7034(11) 0.0325(11) 1.451(3) 0.0124(6) Uani d 0.206(10) D 2
H H5H 0.713171 -0.004612 1.510462 0.015 Uiso calc 0.206(10) D 2
C C6H 0.6692(15) 0.0272(8) 1.321(4) 0.0122(5) Uani d 0.206(10) D 2
H H6H 0.654864 -0.013013 1.291386 0.015 Uiso calc 0.206(10) D 2
C C7H 0.6201(15) 0.082(3) 1.088(4) 0.0124(5) Uani d 0.206(10) D 2
N N8H 0.6538(8) 0.2019(8) 1.211(3) 0.0135(6) Uani d 0.206(10) D 2
O O71H 0.5758(9) 0.0596(13) 1.097(4) 0.0124(10) Uani d 0.206(10) D 2
O O72H 0.6288(10) 0.1206(12) 0.978(3) 0.0128(10) Uani d 0.206(10) D 2
O O81H 0.6090(8) 0.2047(10) 1.160(3) 0.0144(10) Uani d 0.206(10) D 2
O O82H 0.6831(9) 0.2480(9) 1.210(3) 0.0151(9) Uani d 0.206(10) D 2
O O1W 0.47408(19) 0.2612(2) 0.1831(6) 0.0168(10) Uani d 1 . .
H H1WA 0.461064 0.235558 0.247176 0.025 Uiso d 1 . .
H H1WB 0.452828 0.270177 0.107484 0.025 Uiso d 1 . .
O O2W 0.52864(19) 0.0129(2) 0.8172(6) 0.0156(9) Uani d 1 . .
H H2WA 0.551709 0.034405 0.872122 0.023 Uiso d 1 . .
H H2WB 0.555603 -0.004257 0.739509 0.023 Uiso d 1 . .
O O3W 0.47048(19) 0.2395(2) 0.6668(6) 0.0154(9) Uani d 1 . .
H H3WA 0.457633 0.266081 0.728823 0.023 Uiso d 1 . .
H H3WB 0.443693 0.236396 0.608247 0.023 Uiso d 1 . .
O O4W 0.53815(18) 0.4895(2) 0.3438(5) 0.0133(9) Uani d 1 . .
H H4WA 0.553913 0.480466 0.431416 0.020 Uiso d 1 . .
H H4WB 0.558611 0.503253 0.278334 0.020 Uiso d 1 . .

loop_
_atom_site_aniso_label
_atom_site_aniso_U_11
_atom_site_aniso_U_22
_atom_site_aniso_U_33
_atom_site_aniso_U_12
_atom_site_aniso_U_13
_atom_site_aniso_U_23
N1A 0.017(3) 0.013(2) 0.009(2) 0.0022(18) 0.0027(17) 0.0001(16)
Cu1A 0.0101(4) 0.0129(3) 0.0077(3) 0.0029(2) 0.0033(3) 0.00127(19)
N2A 0.012(2) 0.014(2) 0.012(2) 0.000(2) 0.0029(18) 0.0035(19)
N3A 0.013(2) 0.013(2) 0.009(2) 0.0027(17) 0.0003(17) -0.0020(16)
N4A 0.010(2) 0.012(2) 0.012(2) 0.0010(19) 0.0023(17) 0.0009(18)
C11A 0.015(3) 0.019(3) 0.015(3) -0.001(2) 0.003(2) 0.003(2)
C12A 0.008(2) 0.019(3) 0.008(2) 0.004(2) 0.0043(18) -0.001(2)
C13A 0.011(3) 0.017(3) 0.016(3) -0.003(2) 0.007(2) -0.002(2)
C14A 0.012(3) 0.022(3) 0.010(2) -0.002(2) 0.0011(19) -0.002(2)
C1D 0.0134(7) 0.0233(8) 0.0143(7) -0.0031(7) -0.0007(7) -0.0010(7)
C2D 0.0137(9) 0.0239(9) 0.0151(9) -0.0026(9) -0.0010(9) -0.0005(9)
C3D 0.0137(10) 0.0243(11) 0.0157(10) -0.0028(10) -0.0012(9) -0.0008(10)
C4D 0.0134(11) 0.0242(11) 0.0158(11) -0.0031(11) -0.0016(10) -0.0011(11)
C5D 0.0134(10) 0.0241(11) 0.0154(10) -0.0030(10) -0.0016(10) -0.0010(10)
C6D 0.0134(10) 0.0239(10) 0.0149(10) -0.0031(9) -0.0011(9) -0.0010(9)
C7D 0.0137(8) 0.0219(8) 0.0135(8) -0.0031(7) -0.0007(7) -0.0014(7)
N8D 0.0145(11) 0.0238(11) 0.0158(12) -0.0016(10) -0.0010(11) 0.0003(11)
O71D 0.0142(16) 0.0215(17) 0.0137(17) -0.0022(15) 0.0000(15) -0.0023(16)
O72D 0.0141(18) 0.0201(17) 0.0121(15) -0.0014(17) -0.0014(15) -0.0031(14)
O81D 0.0166(17) 0.0225(17) 0.0177(19) -0.0033(16) -0.0034(18) 0.0004(18)
O82D 0.0174(17) 0.0260(17) 0.0187(19) 0.0022(16) -0.0016(17) -0.0008(18)
C1E 0.0134(7) 0.0233(8) 0.0143(7) -0.0031(7) -0.0007(7) -0.0010(7)
C2E 0.0137(9) 0.0239(9) 0.0152(9) -0.0026(9) -0.0010(9) -0.0005(9)
C3E 0.0135(10) 0.0242(11) 0.0156(10) -0.0027(10) -0.0013(10) -0.0008(10)
C4E 0.0134(11) 0.0244(11) 0.0156(11) -0.0028(11) -0.0015(10) -0.0008(11)
C5E 0.0134(10) 0.0241(11) 0.0153(10) -0.0031(10) -0.0014(9) -0.0009(10)
C6E 0.0134(10) 0.0239(10) 0.0148(10) -0.0031(10) -0.0010(9) -0.0009(10)
C7E 0.0137(8) 0.0219(8) 0.0135(8) -0.0031(7) -0.0007(7) -0.0014(7)
N8E 0.0146(11) 0.0238(11) 0.0160(12) -0.0017(10) -0.0009(11) 0.0000(11)
O71E 0.0143(17) 0.0215(17) 0.0136(18) -0.0022(16) 0.0001(16) -0.0021(16)
O72E 0.0142(18) 0.0201(17) 0.0122(16) -0.0024(17) -0.0009(16) -0.0027(15)
O81E 0.0157(18) 0.0229(17) 0.016(2) -0.0028(17) -0.0025(19) 0.0005(19)
O82E 0.0169(18) 0.0256(18) 0.0181(19) 0.0017(17) -0.0011(18) -0.0008(19)
N1B 0.022(3) 0.012(2) 0.012(2) 0.0015(19) 0.0041(19) 0.0002(16)
Cu1B 0.0176(5) 0.0136(3) 0.0087(4) -0.0001(2) 0.0056(3) 0.0000(2)
N2B 0.018(3) 0.016(2) 0.008(2) 0.001(2) 0.0033(18) -0.0025(19)
N3B 0.017(3) 0.013(2) 0.014(2) -0.0024(18) 0.0077(18) -0.0003(17)
N4B 0.021(3) 0.011(2) 0.009(2) 0.003(2) 0.0010(18) 0.0019(18)
C11B 0.018(3) 0.016(3) 0.013(3) 0.000(2) 0.007(2) -0.003(2)
C12B 0.031(4) 0.011(3) 0.010(2) 0.000(2) 0.008(2) 0.001(2)
C13B 0.017(3) 0.019(3) 0.014(3) -0.003(2) 0.008(2) -0.002(2)
C14B 0.033(4) 0.020(3) 0.015(3) 0.003(3) 0.012(3) 0.002(2)
C1B 0.0092(7) 0.0119(7) 0.0095(7) 0.0040(6) 0.0003(6) 0.0026(6)
C2B 0.0096(7) 0.0119(7) 0.0101(7) 0.0043(6) 0.0003(6) 0.0026(6)
C3B 0.0097(9) 0.0118(10) 0.0106(9) 0.0041(9) 0.0001(8) 0.0031(9)
C4B 0.0099(9) 0.0118(11) 0.0106(9) 0.0041(10) -0.0002(9) 0.0035(10)
C5B 0.0097(9) 0.0119(10) 0.0104(9) 0.0043(10) -0.0001(9) 0.0034(10)
C6B 0.0095(9) 0.0120(10) 0.0101(9) 0.0041(9) 0.0004(8) 0.0029(9)
C7B 0.0092(10) 0.0118(10) 0.0094(9) 0.0036(9) 0.0002(9) 0.0025(9)
N8B 0.0108(9) 0.0120(10) 0.0105(10) 0.0040(9) 0.0006(9) 0.0026(9)
O71B 0.0099(18) 0.0122(18) 0.0094(15) 0.0045(15) 0.0008(15) 0.0018(15)
O72B 0.0082(16) 0.0122(17) 0.0086(17) 0.0032(15) -0.0018(15) 0.0031(15)
O81B 0.0097(15) 0.0121(17) 0.0108(18) 0.0013(14) -0.0018(15) 0.0034(16)
O82B 0.0140(16) 0.0132(16) 0.0122(18) 0.0065(14) 0.0010(17) 0.0018(16)
C1G 0.0092(7) 0.0119(7) 0.0095(7) 0.0040(6) 0.0003(6) 0.0026(6)
C2G 0.0096(7) 0.0119(7) 0.0101(7) 0.0043(6) 0.0003(6) 0.0026(6)
C3G 0.0099(9) 0.0118(10) 0.0107(9) 0.0043(9) 0.0001(8) 0.0030(9)
C4G 0.0100(10) 0.0120(11) 0.0108(9) 0.0043(10) 0.0000(9) 0.0034(10)
C5G 0.0098(10) 0.0119(11) 0.0105(9) 0.0043(10) 0.0000(9) 0.0034(10)
C6G 0.0095(9) 0.0120(10) 0.0101(9) 0.0042(9) 0.0003(8) 0.0031(9)
C7G 0.0092(10) 0.0118(10) 0.0094(9) 0.0037(9) 0.0002(9) 0.0025(9)
N8G 0.0107(9) 0.0120(10) 0.0106(10) 0.0041(9) 0.0004(9) 0.0026(9)
O71G 0.0098(18) 0.0120(19) 0.0091(16) 0.0047(17) 0.0008(16) 0.0021(16)
O72G 0.0078(17) 0.0124(18) 0.0086(18) 0.0028(16) -0.0013(16) 0.0028(16)
O81G 0.0105(16) 0.0123(18) 0.0101(19) 0.0023(16) -0.0030(17) 0.0037(17)
O82G 0.0135(17) 0.0127(17) 0.0120(19) 0.0061(16) -0.0003(18) 0.0025(17)
C1A 0.0139(8) 0.0167(9) 0.0152(8) 0.0021(8) 0.0027(7) 0.0013(8)
C2A 0.0145(10) 0.0171(10) 0.0162(10) 0.0021(9) 0.0028(9) 0.0010(9)
C3A 0.0141(11) 0.0174(11) 0.0158(10) 0.0023(10) 0.0025(10) 0.0011(10)
C4A 0.0143(11) 0.0177(12) 0.0158(11) 0.0025(11) 0.0027(10) 0.0014(11)
C5A 0.0142(11) 0.0174(12) 0.0158(11) 0.0024(11) 0.0028(10) 0.0016(10)
C6A 0.0140(10) 0.0170(11) 0.0153(10) 0.0023(10) 0.0029(9) 0.0015(10)
C7A 0.0143(11) 0.0167(12) 0.0150(10) 0.0018(10) 0.0023(9) 0.0014(10)
N8A 0.0159(11) 0.0176(11) 0.0180(12) 0.0019(10) 0.0022(10) 0.0006(11)
O71A 0.0163(17) 0.0181(19) 0.0137(15) 0.0012(17) 0.0013(15) 0.0026(17)
O72A 0.0138(17) 0.0167(19) 0.0160(16) 0.0003(17) 0.0017(15) 0.0011(17)
O81A 0.0197(18) 0.0190(16) 0.0218(18) -0.0011(16) 0.0009(17) 0.0018(17)
O82A 0.0178(16) 0.0184(15) 0.0215(17) 0.0037(15) -0.0005(16) 0.0005(16)
C1F 0.0139(8) 0.0167(9) 0.0152(8) 0.0021(8) 0.0027(7) 0.0013(8)
C2F 0.0145(10) 0.0172(10) 0.0161(10) 0.0020(9) 0.0027(9) 0.0009(9)
C3F 0.0145(11) 0.0175(11) 0.0160(11) 0.0019(10) 0.0028(10) 0.0011(10)
C4F 0.0144(11) 0.0175(12) 0.0159(11) 0.0020(11) 0.0027(10) 0.0013(11)
C5F 0.0143(11) 0.0174(12) 0.0156(11) 0.0022(11) 0.0028(10) 0.0014(11)
C6F 0.0141(10) 0.0170(11) 0.0154(10) 0.0021(10) 0.0028(9) 0.0014(10)
C7F 0.0143(11) 0.0167(12) 0.0150(10) 0.0019(10) 0.0023(9) 0.0013(10)
N8F 0.0158(12) 0.0174(11) 0.0177(12) 0.0018(10) 0.0025(11) 0.0006(11)
O71F 0.0152(18) 0.017(2) 0.0137(16) 0.0029(18) 0.0028(16) 0.0014(18)
O72F 0.0139(18) 0.016(2) 0.0159(17) 0.0012(18) 0.0017(16) 0.0013(18)
O81F 0.0180(17) 0.0185(16) 0.0206(18) 0.0004(16) 0.0024(16) 0.0011(17)
O82F 0.0183(18) 0.0184(18) 0.0196(19) 0.0045(17) 0.0023(18) 0.0002(18)
C1C 0.0137(8) 0.0106(7) 0.0120(7) 0.0051(7) 0.0002(7) 0.0010(6)
C2C 0.0139(10) 0.0106(8) 0.0129(9) 0.0055(8) -0.0003(8) 0.0009(8)
C3C 0.0138(10) 0.0109(10) 0.0128(9) 0.0057(9) -0.0002(9) 0.0004(9)
C4C 0.0137(11) 0.0112(10) 0.0129(10) 0.0055(10) -0.0001(9) 0.0004(9)
C5C 0.0134(10) 0.0111(10) 0.0126(10) 0.0052(10) 0.0001(9) 0.0006(9)
C6C 0.0134(10) 0.0107(9) 0.0120(9) 0.0048(9) 0.0000(9) 0.0009(9)
C7C 0.0146(11) 0.0105(10) 0.0116(9) 0.0048(9) 0.0001(9) 0.0011(9)
N8C 0.0143(11) 0.0110(10) 0.0141(10) 0.0056(9) -0.0020(9) 0.0008(9)
O71C 0.0163(17) 0.0111(17) 0.0112(15) 0.0028(14) -0.0004(14) 0.0008(14)
O72C 0.0175(18) 0.0132(16) 0.0120(14) 0.0039(14) 0.0018(14) 0.0032(13)
O81C 0.0155(16) 0.0121(13) 0.0169(15) 0.0071(13) -0.0051(14) 0.0013(13)
O82C 0.0166(17) 0.0137(14) 0.0206(16) 0.0035(14) -0.0049(14) 0.0030(13)
C1H 0.0137(8) 0.0106(7) 0.0120(7) 0.0051(7) 0.0002(7) 0.0010(6)
C2H 0.0139(10) 0.0108(9) 0.0130(9) 0.0055(8) -0.0005(8) 0.0009(8)
C3H 0.0139(11) 0.0109(10) 0.0129(10) 0.0055(10) -0.0002(9) 0.0007(9)
C4H 0.0138(11) 0.0110(11) 0.0129(10) 0.0054(10) -0.0001(10) 0.0005(10)
C5H 0.0136(11) 0.0109(10) 0.0125(10) 0.0052(10) 0.0000(9) 0.0007(10)
C6H 0.0135(10) 0.0107(10) 0.0122(10) 0.0050(9) 0.0001(9) 0.0008(9)
C7H 0.0145(11) 0.0107(10) 0.0117(10) 0.0048(9) 0.0003(9) 0.0012(9)
N8H 0.0144(12) 0.0112(10) 0.0145(11) 0.0054(10) -0.0015(10) 0.0010(10)
O71H 0.0151(19) 0.0105(19) 0.0114(17) 0.0045(18) 0.0002(17) 0.0007(17)
O72H 0.0153(19) 0.0113(18) 0.0118(17) 0.0051(18) 0.0017(18) 0.0016(17)
O81H 0.0151(19) 0.0116(18) 0.0159(19) 0.0066(18) -0.0030(18) 0.0004(18)
O82H 0.0154(18) 0.0126(16) 0.0167(17) 0.0047(16) -0.0033(16) 0.0022(16)
O1W 0.013(2) 0.019(2) 0.018(2) 0.0011(17) -0.0015(17) 0.0087(16)
O2W 0.018(2) 0.014(2) 0.015(2) 0.0025(17) 0.0007(17) -0.0002(15)
O3W 0.014(2) 0.014(2) 0.018(2) 0.0018(16) -0.0006(16) -0.0010(15)
O4W 0.011(2) 0.017(2) 0.0113(18) -0.0006(16) -0.0011(15) 0.0043(15)

loop_
_atom_type_symbol
_atom_type_description
_atom_type_scat_dispersion_real
_atom_type_scat_dispersion_imag
_atom_type_scat_source
C C 0.0033 0.0016 'International Tables Vol C Tables 4.2.6.8 and 6.1.1.4'
H H 0.0000 0.0000 'International Tables Vol C Tables 4.2.6.8 and 6.1.1.4'
Cu Cu 0.3201 1.2651 'International Tables Vol C Tables 4.2.6.8 and 6.1.1.4'
N N 0.0061 0.0033 'International Tables Vol C Tables 4.2.6.8 and 6.1.1.4'
O O 0.0106 0.0060 'International Tables Vol C Tables 4.2.6.8 and 6.1.1.4'

loop_
_geom_angle_atom_site_label_1
_geom_angle_atom_site_label_2
_geom_angle_atom_site_label_3
_geom_angle
_geom_angle_publ_flag
H1AA N1A H1AB 108.4 ?
Cu1A N1A H1AA 110.0 ?
Cu1A N1A H1AB 110.0 ?
C11A N1A H1AA 110.0 ?
C11A N1A H1AB 110.0 ?
C11A N1A Cu1A 108.6(4) ?
N1A Cu1A N2A 85.1(2) y
N1A Cu1A N3A 178.9(2) ?
N1A Cu1A N4A 94.7(2) ?
N1A Cu1A O1W 91.18(19) ?
N1A Cu1A O4W 91.14(19) ?
N2A Cu1A O1W 83.3(2) ?
N2A Cu1A O4W 97.5(2) ?
N3A Cu1A N2A 95.1(2) ?
N3A Cu1A N4A 85.2(2) y
N3A Cu1A O1W 89.89(19) ?
N3A Cu1A O4W 87.80(19) ?
N4A Cu1A N2A 178.6(3) ?
N4A Cu1A O1W 95.3(2) ?
N4A Cu1A O4W 83.9(2) ?
O4W Cu1A O1W 177.6(2) y
Cu1A N2A H2AA 110.2 ?
Cu1A N2A H2AB 110.2 ?
H2AA N2A H2AB 108.5 ?
C12A N2A Cu1A 107.4(4) ?
C12A N2A H2AA 110.2 ?
C12A N2A H2AB 110.2 ?
Cu1A N3A H3AA 110.0 ?
Cu1A N3A H3AB 110.0 ?
H3AA N3A H3AB 108.4 ?
C13A N3A Cu1A 108.3(4) ?
C13A N3A H3AA 110.0 ?
C13A N3A H3AB 110.0 ?
Cu1A N4A H4AA 110.0 ?
Cu1A N4A H4AB 110.0 ?
H4AA N4A H4AB 108.4 ?
C14A N4A Cu1A 108.4(4) ?
C14A N4A H4AA 110.0 ?
C14A N4A H4AB 110.0 ?
N1A C11A H11A 110.0 ?
N1A C11A H11B 110.0 ?
N1A C11A C12A 108.4(6) ?
H11A C11A H11B 108.4 ?
C12A C11A H11A 110.0 ?
C12A C11A H11B 110.0 ?
N2A C12A C11A 107.2(5) ?
N2A C12A H12A 110.3 ?
N2A C12A H12B 110.3 ?
C11A C12A H12A 110.3 ?
C11A C12A H12B 110.3 ?
H12A C12A H12B 108.5 ?
N3A C13A H13A 110.1 ?
N3A C13A H13B 110.1 ?
N3A C13A C14A 107.9(6) ?
H13A C13A H13B 108.4 ?
C14A C13A H13A 110.1 ?
C14A C13A H13B 110.1 ?
N4A C14A C13A 107.2(5) ?
N4A C14A H14A 110.3 ?
N4A C14A H14B 110.3 ?
C13A C14A H14A 110.3 ?
C13A C14A H14B 110.3 ?
H14A C14A H14B 108.5 ?
C2D C1D C6D 116.1(7) ?
C2D C1D C7D 128.2(6) ?
C6D C1D C7D 115.5(6) ?
C1D C2D C3D 123.4(8) ?
C1D C2D N8D 117.6(7) ?
C3D C2D N8D 118.8(8) ?
C2D C3D H3D 120.9 ?
C4D C3D C2D 118.2(10) ?
C4D C3D H3D 120.9 ?
C3D C4D H4D 119.6 ?
C5D C4D C3D 120.7(9) ?
C5D C4D H4D 119.6 ?
C4D C5D H5D 119.1 ?
C4D C5D C6D 121.8(10) ?
C6D C5D H5D 119.1 ?
C1D C6D H6D 120.2 ?
C5D C6D C1D 119.7(9) ?
C5D C6D H6D 120.2 ?
O71D C7D C1D 115.1(10) ?
O72D C7D C1D 118.9(8) ?
O72D C7D O71D 126.0(11) ?
O81D N8D C2D 118.2(9) ?
O82D N8D C2D 116.1(8) ?
O82D N8D O81D 125.6(9) ?
C2E C1E C7E 118.8(7) ?
C6E C1E C2E 113.1(8) ?
C6E C1E C7E 128.0(8) ?
C1E C2E C3E 123.3(10) ?
C1E C2E N8E 122.3(9) ?
C3E C2E N8E 114.2(9) ?
C2E C3E H3E 120.4 ?
C4E C3E C2E 119.3(12) ?
C4E C3E H3E 120.4 ?
C3E C4E H4E 120.6 ?
C5E C4E C3E 118.8(11) ?
C5E C4E H4E 120.6 ?
C4E C5E H5E 118.8 ?
C4E C5E C6E 122.4(12) ?
C6E C5E H5E 118.8 ?
C1E C6E C5E 123.2(11) ?
C1E C6E H6E 118.4 ?
C5E C6E H6E 118.4 ?
O71E C7E C1E 119.3(12) ?
O72E C7E C1E 112.8(10) ?
O72E C7E O71E 127.8(15) ?
O81E N8E C2E 118.5(11) ?
O81E N8E O82E 122.1(12) ?
O82E N8E C2E 119.4(11) ?
H1BA N1B H1BB 108.4 ?
Cu1B N1B H1BA 110.1 ?
Cu1B N1B H1BB 110.1 ?
C11B N1B H1BA 110.1 ?
C11B N1B H1BB 110.1 ?
C11B N1B Cu1B 108.1(4) ?
N1B Cu1B N2B 84.8(2) y
N1B Cu1B N3B 179.5(3) ?
N1B Cu1B N4B 94.8(2) ?
N1B Cu1B O2W 90.9(2) ?
N1B Cu1B O3W 85.4(2) ?
N2B Cu1B O2W 94.9(2) ?
N2B Cu1B O3W 85.2(2) ?
N3B Cu1B N2B 95.4(2) ?
N3B Cu1B N4B 85.0(2) y
N3B Cu1B O2W 89.6(2) ?
N3B Cu1B O3W 94.1(2) ?
N4B Cu1B N2B 179.3(3) ?
N4B Cu1B O2W 84.6(2) ?
N4B Cu1B O3W 95.3(2) ?
O2W Cu1B O3W 176.3(2) y
Cu1B N2B H2BA 110.3 ?
Cu1B N2B H2BB 110.3 ?
H2BA N2B H2BB 108.5 ?
C12B N2B Cu1B 107.1(4) ?
C12B N2B H2BA 110.3 ?
C12B N2B H2BB 110.3 ?
Cu1B N3B H3BA 109.9 ?
Cu1B N3B H3BB 109.9 ?
H3BA N3B H3BB 108.3 ?
C13B N3B Cu1B 108.9(4) ?
C13B N3B H3BA 109.9 ?
C13B N3B H3BB 109.9 ?
Cu1B N4B H4BA 110.2 ?
Cu1B N4B H4BB 110.2 ?
H4BA N4B H4BB 108.5 ?
C14B N4B Cu1B 107.4(4) ?
C14B N4B H4BA 110.2 ?
C14B N4B H4BB 110.2 ?
N1B C11B H11C 110.1 ?
N1B C11B H11D 110.1 ?
N1B C11B C12B 108.0(6) ?
H11C C11B H11D 108.4 ?
C12B C11B H11C 110.1 ?
C12B C11B H11D 110.1 ?
N2B C12B H12C 110.1 ?
N2B C12B H12D 110.1 ?
C11B C12B N2B 107.9(5) ?
C11B C12B H12C 110.1 ?
C11B C12B H12D 110.1 ?
H12C C12B H12D 108.4 ?
N3B C13B H13C 110.3 ?
N3B C13B H13D 110.3 ?
N3B C13B C14B 106.9(6) ?
H13C C13B H13D 108.6 ?
C14B C13B H13C 110.3 ?
C14B C13B H13D 110.3 ?
N4B C14B C13B 109.1(6) ?
N4B C14B H14C 109.9 ?
N4B C14B H14D 109.9 ?
C13B C14B H14C 109.9 ?
C13B C14B H14D 109.9 ?
H14C C14B H14D 108.3 ?
C2B C1B C7B 121.7(11) ?
C6B C1B C2B 114.5(5) ?
C6B C1B C7B 123.7(11) ?
C1B C2B N8B 117.3(5) ?
C3B C2B C1B 126.8(6) ?
C3B C2B N8B 115.8(6) ?
C2B C3B H3B 121.8 ?
C2B C3B C4B 116.5(7) ?
C4B C3B H3B 121.8 ?
C3B C4B H4B 120.5 ?
C3B C4B C5B 119.0(8) ?
C5B C4B H4B 120.5 ?
C4B C5B H5B 118.9 ?
C6B C5B C4B 122.1(8) ?
C6B C5B H5B 118.9 ?
C1B C6B H6B 119.5 ?
C5B C6B C1B 120.9(7) ?
C5B C6B H6B 119.5 ?
O71B C7B C1B 118.3(9) ?
O71B C7B O72B 124.7(9) ?
O72B C7B C1B 117.0(9) ?
O81B N8B C2B 119.5(8) ?
O81B N8B O82B 121.7(9) ?
O82B N8B C2B 118.8(7) ?
C2G C1G C7G 120.1(14) ?
C6G C1G C2G 122.7(6) ?
C6G C1G C7G 116.9(15) ?
C1G C2G N8G 122.9(6) ?
C3G C2G C1G 115.8(7) ?
C3G C2G N8G 121.2(7) ?
C2G C3G H3G 119.4 ?
C2G C3G C4G 121.2(10) ?
C4G C3G H3G 119.4 ?
C3G C4G H4G 118.5 ?
C5G C4G C3G 123.1(11) ?
C5G C4G H4G 118.5 ?
C4G C5G H5G 122.1 ?
C4G C5G C6G 115.8(11) ?
C6G C5G H5G 122.1 ?
C1G C6G H6G 119.4 ?
C5G C6G C1G 121.2(10) ?
C5G C6G H6G 119.4 ?
O71G C7G C1G 112.5(12) ?
O71G C7G O72G 128.1(12) ?
O72G C7G C1G 119.0(13) ?
O81G N8G C2G 117.8(11) ?
O82G N8G C2G 114.6(10) ?
O82G N8G O81G 126.9(12) ?
C2A C1A C6A 117.3(6) ?
C2A C1A C7A 125.6(7) ?
C6A C1A C7A 116.6(8) ?
C1A C2A N8A 118.5(6) ?
C3A C2A C1A 124.1(7) ?
C3A C2A N8A 117.0(7) ?
C2A C3A H3A 121.4 ?
C2A C3A C4A 117.3(8) ?
C4A C3A H3A 121.4 ?
C3A C4A H4A 119.6 ?
C3A C4A C5A 120.8(8) ?
C5A C4A H4A 119.6 ?
C4A C5A H5A 119.7 ?
C6A C5A C4A 120.6(8) ?
C6A C5A H5A 119.7 ?
C1A C6A H6A 120.1 ?
C5A C6A C1A 119.8(8) ?
C5A C6A H6A 120.1 ?
O71A C7A C1A 116.5(8) ?
O71A C7A O72A 125.7(9) ?
O72A C7A C1A 117.5(9) ?
O81A N8A C2A 119.9(8) ?
O81A N8A O82A 122.5(8) ?
O82A N8A C2A 117.6(7) ?
C2F C1F C7F 120.1(10) ?
C6F C1F C2F 115.7(7) ?
C6F C1F C7F 124.0(11) ?
C1F C2F N8F 119.8(8) ?
C3F C2F C1F 124.0(9) ?
C3F C2F N8F 116.1(9) ?
C2F C3F H3F 120.7 ?
C2F C3F C4F 118.5(11) ?
C4F C3F H3F 120.7 ?
C3F C4F H4F 120.5 ?
C5F C4F C3F 118.9(11) ?
C5F C4F H4F 120.5 ?
C4F C5F H5F 119.0 ?
C4F C5F C6F 122.0(11) ?
C6F C5F H5F 119.0 ?
C1F C6F H6F 119.6 ?
C5F C6F C1F 120.9(11) ?
C5F C6F H6F 119.6 ?
O71F C7F C1F 116.2(11) ?
O71F C7F O72F 126.6(14) ?
O72F C7F C1F 116.1(12) ?
O81F N8F C2F 121.7(11) ?
O81F N8F O82F 120.4(11) ?
O82F N8F C2F 117.8(11) ?
C2C C1C C6C 117.1(5) ?
C2C C1C C7C 124.6(7) ?
C6C C1C C7C 117.8(7) ?
C1C C2C C3C 123.4(6) ?
C1C C2C N8C 119.1(5) ?
C3C C2C N8C 117.3(5) ?
C2C C3C H3C 120.4 ?
C4C C3C C2C 119.1(6) ?
C4C C3C H3C 120.4 ?
C3C C4C H4C 120.7 ?
C3C C4C C5C 118.5(6) ?
C5C C4C H4C 120.7 ?
C4C C5C H5C 119.4 ?
C6C C5C C4C 121.1(6) ?
C6C C5C H5C 119.4 ?
C1C C6C H6C 119.7 ?
C5C C6C C1C 120.7(6) ?
C5C C6C H6C 119.7 ?
O71C C7C C1C 115.8(7) ?
O72C C7C C1C 116.8(7) ?
O72C C7C O71C 126.8(7) ?
O81C N8C C2C 116.2(6) ?
O82C N8C C2C 118.7(6) ?
O82C N8C O81C 125.0(6) ?
C2H C1H C7H 116(2) ?
C6H C1H C2H 121.2(12) ?
C6H C1H C7H 123(2) ?
C1H C2H N8H 121.7(14) ?
C3H C2H C1H 119.2(14) ?
C3H C2H N8H 119.1(14) ?
C2H C3H H3H 119.4 ?
C4H C3H C2H 121.2(18) ?
C4H C3H H3H 119.4 ?
C3H C4H H4H 120.5 ?
C3H C4H C5H 119.0(18) ?
C5H C4H H4H 120.5 ?
C4H C5H H5H 119.7 ?
C6H C5H C4H 120.6(19) ?
C6H C5H H5H 119.7 ?
C1H C6H C5H 118.3(17) ?
C1H C6H H6H 120.8 ?
C5H C6H H6H 120.8 ?
O71H C7H C1H 120(2) ?
O72H C7H C1H 117.4(19) ?
O72H C7H O71H 119(3) ?
O81H N8H C2H 119.9(17) ?
O82H N8H C2H 116.5(17) ?
O82H N8H O81H 123.5(18) ?
Cu1A O1W H1WA 124.2 ?
Cu1A O1W H1WB 101.4 ?
H1WA O1W H1WB 109.5 ?
Cu1B O2W H2WA 82.9 ?
Cu1B O2W H2WB 112.6 ?
H2WA O2W H2WB 90.8 ?
Cu1B O3W H3WA 125.0 ?
Cu1B O3W H3WB 106.4 ?
H3WA O3W H3WB 92.7 ?
Cu1A O4W H4WA 99.0 ?
Cu1A O4W H4WB 109.8 ?
H4WA O4W H4WB 109.5 ?

loop_
_geom_bond_atom_site_label_1
_geom_bond_atom_site_label_2
_geom_bond_distance
_geom_bond_publ_flag
N1A H1AA 0.9100 ?
N1A H1AB 0.9100 ?
N1A Cu1A 1.991(6) y
N1A C11A 1.487(9) ?
Cu1A N2A 2.044(5) y
Cu1A N3A 2.012(6) y
Cu1A N4A 2.017(5) y
Cu1A O1W 2.621(5) y
Cu1A O4W 2.599(5) y
N2A H2AA 0.9100 ?
N2A H2AB 0.9100 ?
N2A C12A 1.480(9) ?
N3A H3AA 0.9100 ?
N3A H3AB 0.9100 ?
N3A C13A 1.479(9) ?
N4A H4AA 0.9100 ?
N4A H4AB 0.9100 ?
N4A C14A 1.474(9) ?
C11A H11A 0.9900 ?
C11A H11B 0.9900 ?
C11A C12A 1.510(9) ?
C12A H12A 0.9900 ?
C12A H12B 0.9900 ?
C13A H13A 0.9900 ?
C13A H13B 0.9900 ?
C13A C14A 1.531(9) ?
C14A H14A 0.9900 ?
C14A H14B 0.9900 ?
C1D C2D 1.357(10) ?
C1D C6D 1.416(10) ?
C1D C7D 1.492(8) ?
C2D C3D 1.407(10) ?
C2D N8D 1.439(11) ?
C3D H3D 0.9500 ?
C3D C4D 1.366(14) ?
C4D H4D 0.9500 ?
C4D C5D 1.319(14) ?
C5D H5D 0.9500 ?
C5D C6D 1.402(11) ?
C6D H6D 0.9500 ?
C7D O71D 1.277(10) ?
C7D O72D 1.238(9) ?
N8D O81D 1.234(9) ?
N8D O82D 1.225(9) ?
C1E C2E 1.405(11) ?
C1E C6E 1.395(11) ?
C1E C7E 1.492(8) ?
C2E C3E 1.414(12) ?
C2E N8E 1.467(12) ?
C3E H3E 0.9500 ?
C3E C4E 1.385(15) ?
C4E H4E 0.9500 ?
C4E C5E 1.315(16) ?
C5E H5E 0.9500 ?
C5E C6E 1.395(13) ?
C6E H6E 0.9500 ?
C7E O71E 1.277(11) ?
C7E O72E 1.252(11) ?
N8E O81E 1.223(11) ?
N8E O82E 1.226(11) ?
N1B H1BA 0.9100 ?
N1B H1BB 0.9100 ?
N1B Cu1B 1.999(6) y
N1B C11B 1.478(9) ?
Cu1B N2B 2.050(5) y
Cu1B N3B 2.004(6) y
Cu1B N4B 2.031(5) y
Cu1B O2W 2.557(5) y
Cu1B O3W 2.564(5) y
N2B H2BA 0.9100 ?
N2B H2BB 0.9100 ?
N2B C12B 1.497(9) ?
N3B H3BA 0.9100 ?
N3B H3BB 0.9100 ?
N3B C13B 1.475(9) ?
N4B H4BA 0.9100 ?
N4B H4BB 0.9100 ?
N4B C14B 1.468(10) ?
C11B H11C 0.9900 ?
C11B H11D 0.9900 ?
C11B C12B 1.487(10) ?
C12B H12C 0.9900 ?
C12B H12D 0.9900 ?
C13B H13C 0.9900 ?
C13B H13D 0.9900 ?
C13B C14B 1.517(11) ?
C14B H14C 0.9900 ?
C14B H14D 0.9900 ?
C1B C2B 1.400(5) ?
C1B C6B 1.388(7) ?
C1B C7B 1.521(8) ?
C2B C3B 1.375(7) ?
C2B N8B 1.475(8) ?
C3B H3B 0.9500 ?
C3B C4B 1.387(8) ?
C4B H4B 0.9500 ?
C4B C5B 1.399(8) ?
C5B H5B 0.9500 ?
C5B C6B 1.379(8) ?
C6B H6B 0.9500 ?
C7B O71B 1.242(8) ?
C7B O72B 1.261(8) ?
N8B O81B 1.231(8) ?
N8B O82B 1.244(8) ?
C1G C2G 1.400(5) ?
C1G C6G 1.391(8) ?
C1G C7G 1.524(9) ?
C2G C3G 1.383(8) ?
C2G N8G 1.459(9) ?
C3G H3G 0.9500 ?
C3G C4G 1.393(9) ?
C4G H4G 0.9500 ?
C4G C5G 1.389(10) ?
C5G H5G 0.9500 ?
C5G C6G 1.389(9) ?
C6G H6G 0.9500 ?
C7G O71G 1.243(9) ?
C7G O72G 1.263(9) ?
N8G O81G 1.239(9) ?
N8G O82G 1.235(9) ?
C1A C2A 1.390(8) ?
C1A C6A 1.400(8) ?
C1A C7A 1.517(8) ?
C2A C3A 1.379(9) ?
C2A N8A 1.463(9) ?
C3A H3A 0.9500 ?
C3A C4A 1.382(10) ?
C4A H4A 0.9500 ?
C4A C5A 1.393(10) ?
C5A H5A 0.9500 ?
C5A C6A 1.387(9) ?
C6A H6A 0.9500 ?
C7A O71A 1.249(8) ?
C7A O72A 1.271(8) ?
N8A O81A 1.239(8) ?
N8A O82A 1.244(8) ?
C1F C2F 1.414(9) ?
C1F C6F 1.398(9) ?
C1F C7F 1.514(9) ?
C2F C3F 1.390(10) ?
C2F N8F 1.480(10) ?
C3F H3F 0.9500 ?
C3F C4F 1.390(11) ?
C4F H4F 0.9500 ?
C4F C5F 1.389(12) ?
C5F H5F 0.9500 ?
C5F C6F 1.389(10) ?
C6F H6F 0.9500 ?
C7F O71F 1.247(9) ?
C7F O72F 1.268(9) ?
N8F O81F 1.231(10) ?
N8F O82F 1.238(10) ?
C1C C2C 1.386(8) ?
C1C C6C 1.388(7) ?
C1C C7C 1.519(8) ?
C2C C3C 1.386(9) ?
C2C N8C 1.479(8) ?
C3C H3C 0.9500 ?
C3C C4C 1.377(9) ?
C4C H4C 0.9500 ?
C4C C5C 1.411(10) ?
C5C H5C 0.9500 ?
C5C C6C 1.382(8) ?
C6C H6C 0.9500 ?
C7C O71C 1.275(8) ?
C7C O72C 1.249(8) ?
N8C O81C 1.239(8) ?
N8C O82C 1.233(8) ?
C1H C2H 1.386(13) ?
C1H C6H 1.385(13) ?
C1H C7H 1.529(13) ?
C2H C3H 1.380(14) ?
C2H N8H 1.490(14) ?
C3H H3H 0.9500 ?
C3H C4H 1.366(16) ?
C4H H4H 0.9500 ?
C4H C5H 1.412(15) ?
C5H H5H 0.9500 ?
C5H C6H 1.393(14) ?
C6H H6H 0.9500 ?
C7H O71H 1.281(14) ?
C7H O72H 1.260(14) ?
N8H O81H 1.251(15) ?
N8H O82H 1.242(14) ?
O1W H1WA 0.8505 ?
O1W H1WB 0.8491 ?
O2W H2WA 0.8734 ?
O2W H2WB 1.0656 ?
O3W H3WA 0.8500 ?
O3W H3WB 0.8478 ?
O4W H4WA 0.8497 ?
O4W H4WB 0.8500 ?

loop_
_geom_hbond_atom_site_label_D
_geom_hbond_atom_site_label_H
_geom_hbond_atom_site_label_A
_geom_hbond_site_symmetry_A
_geom_hbond_distance_DH
_geom_hbond_distance_HA
_geom_hbond_distance_DA
_geom_hbond_angle_DHA
_geom_hbond_publ_flag
N1A H1AA O71B . 0.91 1.98 2.881(14) 171.5 yes
N3A H3AB O72D . 0.91 1.90 2.809(11) 174.4 yes
N1B H1BB O72C . 0.91 1.99 2.902(8) 174.2 yes
N1B H1BB O72H . 0.91 1.86 2.77(2) 172.0 no
N2B H2BB O72A . 0.91 2.02 2.874(12) 155.1 yes
N3B H3BA O71A . 0.91 1.89 2.795(10) 175.9 yes
N4B H4BA O71H . 0.91 1.93 2.79(3) 158.1 no
O1W H1WA O72A . 0.85 1.97 2.794(13) 163.5 yes
O1W H1WA O72F . 0.85 1.92 2.719(18) 156.1 no
O1W H1WB O71D . 0.85 1.94 2.763(19) 162.2 yes
O1W H1WB O71E . 0.85 1.87 2.69(3) 161.5 no
O2W H2WA O71C . 0.87 1.98 2.739(9) 144.5 yes
O2W H2WA O71H . 0.87 2.03 2.78(3) 143.3 no
O2W H2WB O71C 2_554 1.07 1.78 2.803(10) 159.6 yes
O2W H2WB O71H 2_554 1.07 1.78 2.76(3) 151.7 no
O3W H3WA O71D 1_556 0.85 1.92 2.739(15) 160.2 yes
O3W H3WA O71E 1_556 0.85 1.99 2.808(19) 160.7 no
O3W H3WB O72A . 0.85 2.04 2.750(13) 140.6 yes
O3W H3WB O72F . 0.85 2.04 2.774(19) 145.0 no
O4W H4WA O72B . 0.85 1.91 2.753(12) 173.2 yes
O4W H4WA O72G . 0.85 1.82 2.662(17) 172.3 no
O4W H4WB O72B 2_564 0.85 1.90 2.726(13) 164.2 yes
O4W H4WB O72G 2_564 0.85 1.99 2.829(17) 167.9 no

loop_
_geom_torsion_atom_site_label_1
_geom_torsion_atom_site_label_2
_geom_torsion_atom_site_label_3
_geom_torsion_atom_site_label_4
_geom_torsion
N1A C11A C12A N2A 53.3(7)
Cu1A N1A C11A C12A -39.2(6)
Cu1A N2A C12A C11A -40.7(6)
Cu1A N3A C13A C14A 39.2(6)
Cu1A N4A C14A C13A 40.1(6)
N3A C13A C14A N4A -52.8(7)
C1D C2D C3D C4D -2(2)
C1D C2D N8D O81D 31.0(18)
C1D C2D N8D O82D -153.0(12)
C2D C1D C6D C5D -2.9(17)
C2D C1D C7D O71D -130.2(19)
C2D C1D C7D O72D 47.0(15)
C2D C3D C4D C5D -1.6(19)
C3D C2D N8D O81D -143.0(13)
C3D C2D N8D O82D 33.1(18)
C3D C4D C5D C6D 2.4(19)
C4D C5D C6D C1D 0.0(19)
C6D C1D C2D C3D 4(2)
C6D C1D C2D N8D -170.0(12)
C6D C1D C7D O71D 55.8(19)
C6D C1D C7D O72D -127.0(11)
C7D C1D C2D C3D -170.2(11)
C7D C1D C2D N8D 16.1(19)
C7D C1D C6D C5D 171.8(10)
N8D C2D C3D C4D 172.0(12)
C1E C2E C3E C4E -2(3)
C1E C2E N8E O81E 29(3)
C1E C2E N8E O82E -149.5(17)
C2E C1E C6E C5E -1(2)
C2E C1E C7E O71E -127(3)
C2E C1E C7E O72E 57.0(16)
C2E C3E C4E C5E 1(2)
C3E C2E N8E O81E -145.5(16)
C3E C2E N8E O82E 36(2)
C3E C4E C5E C6E -1(2)
C4E C5E C6E C1E 1(3)
C6E C1E C2E C3E 1(2)
C6E C1E C2E N8E -172.6(17)
C6E C1E C7E O71E 58(3)
C6E C1E C7E O72E -118.5(15)
C7E C1E C2E C3E -174.9(15)
C7E C1E C2E N8E 11(2)
C7E C1E C6E C5E 174.8(12)
N8E C2E C3E C4E 172.7(15)
N1B C11B C12B N2B -54.4(7)
Cu1B N1B C11B C12B 43.4(6)
Cu1B N2B C12B C11B 38.0(6)
Cu1B N3B C13B C14B -39.8(6)
Cu1B N4B C14B C13B -39.0(7)
N3B C13B C14B N4B 52.7(7)
C1B C2B C3B C4B -1.7(14)
C1B C2B N8B O81B -36.9(11)
C1B C2B N8B O82B 145.1(8)
C2B C1B C6B C5B 2.6(16)
C2B C1B C7B O71B -60(3)
C2B C1B C7B O72B 120(2)
C2B C3B C4B C5B 3.2(15)
C3B C2B N8B O81B 140.4(10)
C3B C2B N8B O82B -37.5(12)
C3B C4B C5B C6B -1.9(16)
C4B C5B C6B C1B -1.2(19)
C6B C1B C2B C3B -1.2(12)
C6B C1B C2B N8B 175.8(9)
C6B C1B C7B O71B 116(2)
C6B C1B C7B O72B -63(3)
C7B C1B C2B C3B 175.6(12)
C7B C1B C2B N8B -7.5(13)
C7B C1B C6B C5B -174.1(13)
N8B C2B C3B C4B -178.7(9)
C1G C2G C3G C4G 3.7(19)
C1G C2G N8G O81G -32.4(17)
C1G C2G N8G O82G 156.9(11)
C2G C1G C6G C5G 2(3)
C2G C1G C7G O71G -56(4)
C2G C1G C7G O72G 131(3)
C2G C3G C4G C5G 1(3)
C3G C2G N8G O81G 144.9(14)
C3G C2G N8G O82G -25.7(18)
C3G C4G C5G C6G -4(2)
C4G C5G C6G C1G 2(3)
C6G C1G C2G C3G -5.5(16)
C6G C1G C2G N8G 172.0(14)
C6G C1G C7G O71G 118(3)
C6G C1G C7G O72G -56(4)
C7G C1G C2G C3G 167.7(17)
C7G C1G C2G N8G -14.9(17)
C7G C1G C6G C5G -170.9(19)
N8G C2G C3G C4G -173.8(14)
C1A C2A C3A C4A 1.8(19)
C1A C2A N8A O81A 150.2(11)
C1A C2A N8A O82A -28.7(16)
C2A C1A C6A C5A 1.4(16)
C2A C1A C7A O71A -44(2)
C2A C1A C7A O72A 130.7(14)
C2A C3A C4A C5A 0.4(16)
C3A C2A N8A O81A -36.2(17)
C3A C2A N8A O82A 144.9(11)
C3A C4A C5A C6A -1.5(16)
C4A C5A C6A C1A 0.6(17)
C6A C1A C2A C3A -2.7(18)
C6A C1A C2A N8A 170.4(10)
C6A C1A C7A O71A 127.6(14)
C6A C1A C7A O72A -57.6(18)
C7A C1A C2A C3A 168.9(12)
C7A C1A C2A N8A -17.9(18)
C7A C1A C6A C5A -171.0(11)
N8A C2A C3A C4A -171.4(10)
C1F C2F C3F C4F 1(3)
C1F C2F N8F O81F 146.7(16)
C1F C2F N8F O82F -29(2)
C2F C1F C6F C5F 3(2)
C2F C1F C7F O71F -58(3)
C2F C1F C7F O72F 133(2)
C2F C3F C4F C5F -1(3)
C3F C2F N8F O81F -38(2)
C3F C2F N8F O82F 145.7(17)
C3F C4F C5F C6F 2(3)
C4F C5F C6F C1F -3(3)
C6F C1F C2F C3F -2(3)
C6F C1F C2F N8F 172.5(16)
C6F C1F C7F O71F 116(2)
C6F C1F C7F O72F -52(3)
C7F C1F C2F C3F 172.9(18)
C7F C1F C2F N8F -13(2)
C7F C1F C6F C5F -172.0(16)
N8F C2F C3F C4F -173.4(16)
C1C C2C C3C C4C -0.1(12)
C1C C2C N8C O81C 36.2(10)
C1C C2C N8C O82C -147.5(7)
C2C C1C C6C C5C -0.5(13)
C2C C1C C7C O71C -140.6(11)
C2C C1C C7C O72C 48(2)
C2C C3C C4C C5C -1.2(11)
C3C C2C N8C O81C -139.0(7)
C3C C2C N8C O82C 37.3(11)
C3C C4C C5C C6C 1.7(11)
C4C C5C C6C C1C -0.8(14)
C6C C1C C2C C3C 1.0(13)
C6C C1C C2C N8C -173.9(8)
C6C C1C C7C O71C 47.3(18)
C6C C1C C7C O72C -124.6(13)
C7C C1C C2C C3C -171.2(10)
C7C C1C C2C N8C 13.9(14)
C7C C1C C6C C5C 172.3(10)
N8C C2C C3C C4C 174.8(7)
C1H C2H C3H C4H -9(5)
C1H C2H N8H O81H 32(4)
C1H C2H N8H O82H -150(3)
C2H C1H C6H C5H -5(5)
C2H C1H C7H O71H -120(5)
C2H C1H C7H O72H 39(6)
C2H C3H C4H C5H 5(5)
C3H C2H N8H O81H -145(3)
C3H C2H N8H O82H 32(4)
C3H C4H C5H C6H -1(5)
C4H C5H C6H C1H 1(5)
C6H C1H C2H C3H 9(4)
C6H C1H C2H N8H -169(3)
C6H C1H C7H O71H 56(7)
C6H C1H C7H O72H -145(5)
C7H C1H C2H C3H -175(3)
C7H C1H C2H N8H 7(4)
C7H C1H C6H C5H 179(4)
N8H C2H C3H C4H 169(3)

loop_
_twin_individual_id
_twin_individual_mass_fraction_refined
1 0.51(2)
2 0.49(2)

_cod_database_fobs_code 2243228
